data_4307347
loop_
_publ_author_name
'Timothy J. Boyle'
'Robin M. Sewell'
'Leigh Anna M. Ottley'
'Harry D. Pratt'
'Christopher J. Quintana'
'Scott D. Bunge'

_publ_contact_author_address '1001 University Blvd, Albuquerque, NM 87106'
_publ_contact_author_email tjboyle@sandia.gov
_publ_contact_author_fax '(505) 272-7336'
_publ_contact_author_name 'Timothy J. Boyle et.al.'
_publ_section_title
;
Controlled Synthesis of a Structurally Characterized Family of Sterically
Constrained Heterocyclic Alkoxy-Modified Titanium Alkoxides
;
_journal_name_full 'Inorganic Chemistry'
_journal_page_first 1825
_journal_page_last 1835
_journal_paper_doi 10.1021/ic0618798
_journal_volume 46
_journal_year 2007
_chemical_formula_moiety 'C20 H30 N2 O4 Ti'
_chemical_formula_sum 'C20 H30 N2 O4 Ti'
_chemical_formula_weight 410.36
_chemical_name_common '(5) Ti(Opy)2(Obut)2'
_chemical_name_systematic
; 
 ? 
;
_space_group_IT_number 14
_symmetry_cell_setting monoclinic
_symmetry_space_group_name_Hall '-P 2ybc'
_symmetry_space_group_name_H-M 'P 1 21/c 1'
_atom_sites_solution_hydrogens geom
_atom_sites_solution_primary direct
_atom_sites_solution_secondary difmap
_audit_creation_method SHELXL-97
_cell_angle_alpha 90.00
_cell_angle_beta 101.728(5)
_cell_angle_gamma 90.00
_cell_formula_units_Z 8
_cell_length_a 15.122(4)
_cell_length_b 17.851(5)
_cell_length_c 16.628(4)
_cell_measurement_reflns_used 200
_cell_measurement_temperature 168(2)
_cell_measurement_theta_max 23.31
_cell_measurement_theta_min 1.13
_cell_volume 4395(2)
_computing_structure_refinement 'SHELXL-97 (Sheldrick, 1997)'
_computing_structure_solution 'SHELXS-97 (Sheldrick, 1990)'
_diffrn_ambient_temperature 168(2)
_diffrn_measured_fraction_theta_full 0.994
_diffrn_measured_fraction_theta_max 0.994
_diffrn_measurement_device_type 'CCD detector'
_diffrn_measurement_method 'oemga and phi scans'
_diffrn_radiation_monochromator graphite
_diffrn_radiation_source 'fine-focus sealed tube'
_diffrn_radiation_type MoK\a
_diffrn_radiation_wavelength 0.71073
_diffrn_reflns_av_R_equivalents 0.08
_diffrn_reflns_av_sigmaI/netI 0.1032
_diffrn_reflns_limit_h_max 16
_diffrn_reflns_limit_h_min -16
_diffrn_reflns_limit_k_max 19
_diffrn_reflns_limit_k_min -19
_diffrn_reflns_limit_l_max 18
_diffrn_reflns_limit_l_min -18
_diffrn_reflns_number 27163
_diffrn_reflns_theta_full 23.31
_diffrn_reflns_theta_max 23.31
_diffrn_reflns_theta_min 1.38
_exptl_absorpt_coefficient_mu 0.415
_exptl_absorpt_correction_T_max 0.942
_exptl_absorpt_correction_T_min 0.859
_exptl_absorpt_correction_type empirical
_exptl_absorpt_process_details SADABS
_exptl_crystal_colour colorless
_exptl_crystal_density_diffrn 1.240
_exptl_crystal_density_meas ?
_exptl_crystal_density_method .
_exptl_crystal_description irregular
_exptl_crystal_F_000 1744
_exptl_crystal_size_max 0.432
_exptl_crystal_size_mid 0.306
_exptl_crystal_size_min 0.145
_refine_diff_density_max 0.806
_refine_diff_density_min -0.343
_refine_diff_density_rms 0.113
_refine_ls_extinction_method none
_refine_ls_goodness_of_fit_ref 1.010
_refine_ls_hydrogen_treatment constr
_refine_ls_matrix_type full
_refine_ls_number_parameters 499
_refine_ls_number_reflns 6310
_refine_ls_number_restraints 0
_refine_ls_restrained_S_all 1.010
_refine_ls_R_factor_all 0.1605
_refine_ls_R_factor_gt 0.0888
_refine_ls_shift/su_max 0.000
_refine_ls_shift/su_mean 0.000
_refine_ls_structure_factor_coef Fsqd
_refine_ls_weighting_details 'calc w=1/[\s^2^(Fo^2^)+(0.1369P)^2^+0.0000P] where P=(Fo^2^+2Fc^2^)/3'
_refine_ls_weighting_scheme calc
_refine_ls_wR_factor_gt 0.2042
_refine_ls_wR_factor_ref 0.2465
_reflns_number_gt 3430
_reflns_number_total 6339
_reflns_threshold_expression >2sigma(I)
_cod_data_source_file ic0618798si20061106_104430_03.cif
_cod_data_source_block tjb155s
_cod_original_sg_symbol_H-M 'P 21/c'
_cod_database_code 4307347

loop_
_symmetry_equiv_pos_as_xyz
'x, y, z'
'-x, y+1/2, -z+1/2'
'-x, -y, -z'
'x, -y-1/2, z-1/2'

loop_
_atom_site_label
_atom_site_type_symbol
_atom_site_fract_x
_atom_site_fract_y
_atom_site_fract_z
_atom_site_U_iso_or_equiv
_atom_site_adp_type
_atom_site_occupancy
_atom_site_symmetry_multiplicity
_atom_site_calc_flag
_atom_site_refinement_flags
_atom_site_disorder_assembly
_atom_site_disorder_group
Ti1 Ti 0.37091(8) 0.18921(7) 0.38080(7) 0.0369(4) Uani 1 1 d . . .
Ti2 Ti 0.82168(8) 0.30306(7) 0.32524(7) 0.0407(4) Uani 1 1 d . . .
O1 O 0.3095(3) 0.1496(2) 0.4546(3) 0.0427(12) Uani 1 1 d . . .
O2 O 0.3439(3) 0.2870(3) 0.3810(3) 0.0529(13) Uani 1 1 d . . .
O3 O 0.2833(3) 0.1561(3) 0.2869(3) 0.0433(12) Uani 1 1 d . . .
O4 O 0.4893(3) 0.1983(2) 0.4453(2) 0.0379(11) Uani 1 1 d . . .
O5 O 0.7485(3) 0.3354(3) 0.3903(3) 0.0600(15) Uani 1 1 d . . .
O6 O 0.7988(3) 0.2046(3) 0.3195(3) 0.0502(13) Uani 1 1 d . . .
O7 O 0.7459(3) 0.3400(3) 0.2271(3) 0.0518(13) Uani 1 1 d . . .
O8 O 0.9347(3) 0.2936(3) 0.4003(3) 0.0522(13) Uani 1 1 d . . .
N3 N 0.9028(4) 0.2914(3) 0.2257(4) 0.0429(14) Uani 1 1 d . . .
N1 N 0.4364(3) 0.2067(3) 0.2715(3) 0.0351(13) Uani 1 1 d . . .
N4 N 0.8880(3) 0.4172(3) 0.3290(3) 0.0373(13) Uani 1 1 d . . .
N2 N 0.4367(3) 0.0764(3) 0.3742(3) 0.0355(13) Uani 1 1 d . . .
C1 C 0.2201(4) 0.1352(4) 0.4672(5) 0.0487(19) Uani 1 1 d . . .
C4 C 0.1571(5) 0.1957(5) 0.4290(6) 0.081(3) Uani 1 1 d . . .
H4A H 0.1743 0.2430 0.4577 0.122 Uiso 1 1 calc R . .
H4B H 0.0952 0.1826 0.4331 0.122 Uiso 1 1 calc R . .
H4C H 0.1604 0.2010 0.3710 0.122 Uiso 1 1 calc R . .
C3 C 0.2258(5) 0.1359(5) 0.5608(5) 0.071(2) Uani 1 1 d . . .
H3A H 0.2736 0.1017 0.5873 0.107 Uiso 1 1 calc R . .
H3B H 0.1679 0.1197 0.5727 0.107 Uiso 1 1 calc R . .
H3C H 0.2395 0.1868 0.5818 0.107 Uiso 1 1 calc R . .
C2 C 0.1898(5) 0.0593(5) 0.4347(5) 0.066(2) Uani 1 1 d . . .
H2A H 0.1975 0.0549 0.3778 0.100 Uiso 1 1 calc R . .
H2B H 0.1259 0.0524 0.4367 0.100 Uiso 1 1 calc R . .
H2C H 0.2260 0.0208 0.4684 0.100 Uiso 1 1 calc R . .
C5 C 0.3273(6) 0.3616(4) 0.3563(5) 0.061(2) Uani 1 1 d . . .
C9 C 0.2921(4) 0.1622(4) 0.2059(4) 0.0458(18) Uani 1 1 d . . .
H9A H 0.2449 0.1964 0.1764 0.055 Uiso 1 1 calc R . .
H9B H 0.2825 0.1124 0.1793 0.055 Uiso 1 1 calc R . .
C10 C 0.3831(4) 0.1912(3) 0.1986(4) 0.0359(16) Uani 1 1 d . . .
C11 C 0.4101(4) 0.2031(4) 0.1261(4) 0.0418(17) Uani 1 1 d . . .
H11 H 0.3697 0.1933 0.0755 0.050 Uiso 1 1 calc R . .
C12 C 0.4959(5) 0.2291(4) 0.1264(4) 0.0469(19) Uani 1 1 d . . .
H12 H 0.5160 0.2372 0.0766 0.056 Uiso 1 1 calc R . .
C13 C 0.5522(5) 0.2432(4) 0.2021(4) 0.0462(18) Uani 1 1 d . . .
H13 H 0.6124 0.2598 0.2046 0.055 Uiso 1 1 calc R . .
C14 C 0.5208(4) 0.2332(4) 0.2724(4) 0.0381(17) Uani 1 1 d . . .
H14 H 0.5589 0.2452 0.3236 0.046 Uiso 1 1 calc R . .
C15 C 0.5559(4) 0.1433(4) 0.4576(4) 0.0428(18) Uani 1 1 d . . .
H15A H 0.5773 0.1349 0.5173 0.051 Uiso 1 1 calc R . .
H15B H 0.6080 0.1604 0.4347 0.051 Uiso 1 1 calc R . .
C16 C 0.5206(4) 0.0712(4) 0.4173(4) 0.0406(17) Uani 1 1 d . . .
C17 C 0.5675(5) 0.0045(4) 0.4261(4) 0.052(2) Uani 1 1 d . . .
H17 H 0.6266 0.0023 0.4592 0.063 Uiso 1 1 calc R . .
C18 C 0.5290(5) -0.0583(4) 0.3875(5) 0.055(2) Uani 1 1 d . . .
H18 H 0.5606 -0.1046 0.3930 0.066 Uiso 1 1 calc R . .
C19 C 0.4431(5) -0.0527(4) 0.3400(5) 0.054(2) Uani 1 1 d . . .
H19 H 0.4149 -0.0950 0.3109 0.065 Uiso 1 1 calc R . .
C20 C 0.3988(5) 0.0150(4) 0.3353(4) 0.0451(18) Uani 1 1 d . . .
H20 H 0.3393 0.0183 0.3034 0.054 Uiso 1 1 calc R . .
C25 C 0.8099(5) 0.1273(4) 0.3065(5) 0.051(2) Uani 1 1 d . . .
C26 C 0.7925(7) 0.1132(5) 0.2180(6) 0.098(3) Uani 1 1 d . . .
H26A H 0.7308 0.1288 0.1933 0.148 Uiso 1 1 calc R . .
H26B H 0.7994 0.0596 0.2081 0.148 Uiso 1 1 calc R . .
H26C H 0.8355 0.1417 0.1933 0.148 Uiso 1 1 calc R . .
C27 C 0.7464(7) 0.0849(5) 0.3466(7) 0.116(4) Uani 1 1 d . . .
H27A H 0.7584 0.0967 0.4054 0.174 Uiso 1 1 calc R . .
H27B H 0.7546 0.0311 0.3392 0.174 Uiso 1 1 calc R . .
H27C H 0.6842 0.0990 0.3217 0.174 Uiso 1 1 calc R . .
C28 C 0.9066(7) 0.1037(6) 0.3459(7) 0.114(4) Uani 1 1 d . . .
H28A H 0.9495 0.1389 0.3298 0.171 Uiso 1 1 calc R . .
H28B H 0.9181 0.0532 0.3273 0.171 Uiso 1 1 calc R . .
H28C H 0.9138 0.1038 0.4059 0.171 Uiso 1 1 calc R . .
C21 C 0.7100(5) 0.3843(4) 0.4390(5) 0.0485(19) Uani 1 1 d . . .
C22 C 0.7853(6) 0.4251(6) 0.4952(6) 0.100(4) Uani 1 1 d . . .
H22A H 0.8168 0.3904 0.5371 0.150 Uiso 1 1 calc R . .
H22B H 0.7601 0.4666 0.5218 0.150 Uiso 1 1 calc R . .
H22C H 0.8279 0.4447 0.4632 0.150 Uiso 1 1 calc R . .
C23 C 0.6527(6) 0.4414(5) 0.3873(6) 0.086(3) Uani 1 1 d . . .
H23A H 0.6902 0.4714 0.3579 0.129 Uiso 1 1 calc R . .
H23B H 0.6250 0.4742 0.4226 0.129 Uiso 1 1 calc R . .
H23C H 0.6053 0.4162 0.3476 0.129 Uiso 1 1 calc R . .
C24 C 0.6579(5) 0.3398(4) 0.4896(5) 0.061(2) Uani 1 1 d . . .
H24A H 0.6064 0.3157 0.4535 0.092 Uiso 1 1 calc R . .
H24B H 0.6359 0.3731 0.5281 0.092 Uiso 1 1 calc R . .
H24C H 0.6971 0.3014 0.5203 0.092 Uiso 1 1 calc R . .
C35 C 0.9944(5) 0.3500(4) 0.4278(5) 0.059(2) Uani 1 1 d . . .
H35A H 1.0555 0.3354 0.4205 0.071 Uiso 1 1 calc R . .
H35B H 0.9972 0.3583 0.4871 0.071 Uiso 1 1 calc R . .
C36 C 0.9667(5) 0.4215(4) 0.3818(4) 0.0427(17) Uani 1 1 d . . .
C37 C 1.0154(5) 0.4870(4) 0.3937(4) 0.052(2) Uani 1 1 d . . .
H37 H 1.0713 0.4888 0.4320 0.063 Uiso 1 1 calc R . .
C38 C 0.9827(5) 0.5495(4) 0.3500(5) 0.057(2) Uani 1 1 d . . .
H38 H 1.0159 0.5950 0.3574 0.069 Uiso 1 1 calc R . .
C39 C 0.9013(5) 0.5457(4) 0.2951(4) 0.0499(19) Uani 1 1 d . . .
H39 H 0.8767 0.5884 0.2644 0.060 Uiso 1 1 calc R . .
C40 C 0.8574(5) 0.4791(4) 0.2863(4) 0.0454(18) Uani 1 1 d . . .
H40 H 0.8019 0.4760 0.2476 0.054 Uiso 1 1 calc R . .
C29 C 0.7622(5) 0.3322(5) 0.1497(5) 0.063(2) Uani 1 1 d . . .
H29A H 0.7522 0.3809 0.1209 0.076 Uiso 1 1 calc R . .
H29B H 0.7187 0.2958 0.1189 0.076 Uiso 1 1 calc R . .
C30 C 0.8553(6) 0.3063(4) 0.1500(5) 0.055(2) Uani 1 1 d . . .
C31 C 0.8909(7) 0.2976(5) 0.0810(5) 0.075(3) Uani 1 1 d . . .
H31 H 0.8555 0.3075 0.0280 0.091 Uiso 1 1 calc R . .
C32 C 0.9781(9) 0.2744(5) 0.0901(7) 0.089(3) Uani 1 1 d . . .
H32 H 1.0031 0.2679 0.0425 0.107 Uiso 1 1 calc R . .
C33 C 1.0299(6) 0.2604(5) 0.1643(7) 0.075(3) Uani 1 1 d . . .
H33 H 1.0911 0.2455 0.1699 0.091 Uiso 1 1 calc R . .
C34 C 0.9898(5) 0.2687(4) 0.2349(5) 0.061(2) Uani 1 1 d . . .
H34 H 1.0242 0.2582 0.2882 0.073 Uiso 1 1 calc R . .
C104 C 0.3788(12) 0.4118(6) 0.4150(9) 0.209(9) Uani 1 1 d . . .
H10A H 0.3452 0.4226 0.4583 0.313 Uiso 1 1 calc R . .
H10B H 0.3894 0.4585 0.3875 0.313 Uiso 1 1 calc R . .
H10C H 0.4368 0.3886 0.4393 0.313 Uiso 1 1 calc R . .
C105 C 0.3553(15) 0.3789(7) 0.2828(8) 0.254(12) Uani 1 1 d . . .
H10D H 0.3038 0.3745 0.2366 0.380 Uiso 1 1 calc R . .
H10E H 0.4029 0.3440 0.2750 0.380 Uiso 1 1 calc R . .
H10F H 0.3786 0.4302 0.2856 0.380 Uiso 1 1 calc R . .
C103 C 0.2343(8) 0.3775(8) 0.3475(19) 0.369(19) Uani 1 1 d . . .
H10G H 0.1992 0.3416 0.3091 0.554 Uiso 1 1 calc R . .
H10H H 0.2222 0.4284 0.3261 0.554 Uiso 1 1 calc R . .
H10I H 0.2171 0.3734 0.4010 0.554 Uiso 1 1 calc R . .

loop_
_atom_site_aniso_label
_atom_site_aniso_U_11
_atom_site_aniso_U_22
_atom_site_aniso_U_33
_atom_site_aniso_U_23
_atom_site_aniso_U_13
_atom_site_aniso_U_12
Ti1 0.0289(7) 0.0453(8) 0.0374(8) 0.0012(6) 0.0090(5) 0.0049(6)
Ti2 0.0397(8) 0.0423(8) 0.0434(8) -0.0021(6) 0.0159(6) -0.0033(6)
O1 0.028(3) 0.058(3) 0.044(3) 0.009(2) 0.013(2) 0.012(2)
O2 0.054(3) 0.051(3) 0.057(3) 0.005(2) 0.018(3) 0.015(3)
O3 0.019(2) 0.072(3) 0.039(3) 0.009(2) 0.006(2) 0.002(2)
O4 0.034(3) 0.043(3) 0.036(3) -0.003(2) 0.006(2) 0.003(2)
O5 0.059(3) 0.059(3) 0.072(4) -0.013(3) 0.036(3) -0.008(3)
O6 0.055(3) 0.043(3) 0.060(3) -0.004(2) 0.029(3) -0.004(2)
O7 0.034(3) 0.062(3) 0.056(3) 0.000(3) 0.001(2) -0.008(2)
O8 0.060(3) 0.041(3) 0.050(3) 0.007(2) 0.001(3) -0.002(3)
N3 0.036(4) 0.046(4) 0.049(4) -0.009(3) 0.014(3) -0.010(3)
N1 0.027(3) 0.044(3) 0.035(3) -0.002(3) 0.008(3) -0.002(3)
N4 0.028(3) 0.045(4) 0.039(3) -0.002(3) 0.007(3) 0.005(3)
N2 0.033(3) 0.040(3) 0.035(3) -0.001(3) 0.011(3) 0.003(3)
C1 0.029(4) 0.060(5) 0.062(5) -0.006(4) 0.022(4) 0.009(4)
C4 0.049(5) 0.095(7) 0.105(7) 0.038(6) 0.029(5) 0.025(5)
C3 0.061(6) 0.086(7) 0.074(6) -0.004(5) 0.033(5) 0.001(5)
C2 0.043(5) 0.085(7) 0.069(6) 0.002(5) 0.006(4) -0.003(4)
C5 0.076(6) 0.049(5) 0.058(5) 0.015(4) 0.014(5) 0.013(4)
C9 0.024(4) 0.068(5) 0.043(4) -0.004(4) -0.001(3) -0.004(3)
C10 0.036(4) 0.038(4) 0.032(4) -0.001(3) 0.003(3) 0.005(3)
C11 0.035(4) 0.050(5) 0.038(4) 0.004(3) 0.003(3) 0.003(3)
C12 0.046(5) 0.051(5) 0.046(5) 0.006(4) 0.017(4) 0.004(4)
C13 0.033(4) 0.052(5) 0.055(5) 0.004(4) 0.013(4) -0.006(3)
C14 0.036(4) 0.043(4) 0.035(4) -0.004(3) 0.005(3) -0.001(3)
C15 0.036(4) 0.048(5) 0.045(4) 0.009(3) 0.009(3) 0.005(4)
C16 0.026(4) 0.050(5) 0.047(4) 0.005(4) 0.011(3) 0.002(3)
C17 0.037(4) 0.057(5) 0.063(5) 0.008(4) 0.010(4) 0.005(4)
C18 0.052(5) 0.039(5) 0.077(6) 0.007(4) 0.021(5) 0.005(4)
C19 0.064(6) 0.038(5) 0.063(5) 0.003(4) 0.020(5) -0.012(4)
C20 0.036(4) 0.043(5) 0.056(5) -0.002(4) 0.010(3) -0.004(4)
C25 0.050(5) 0.037(5) 0.069(6) -0.003(4) 0.022(4) 0.002(4)
C26 0.146(10) 0.076(7) 0.076(7) -0.022(5) 0.030(7) -0.019(6)
C27 0.142(10) 0.064(7) 0.175(11) 0.001(7) 0.110(9) -0.005(7)
C28 0.089(8) 0.097(8) 0.149(11) 0.006(7) 0.005(7) 0.008(7)
C21 0.041(5) 0.049(5) 0.058(5) -0.003(4) 0.017(4) -0.006(4)
C22 0.068(7) 0.135(9) 0.103(8) -0.058(7) 0.030(6) -0.043(6)
C23 0.086(7) 0.084(7) 0.097(7) 0.014(6) 0.039(6) 0.014(6)
C24 0.055(5) 0.067(5) 0.066(5) -0.004(4) 0.021(4) -0.010(4)
C35 0.063(5) 0.048(5) 0.055(5) -0.002(4) -0.012(4) 0.005(4)
C36 0.038(4) 0.039(4) 0.051(5) -0.003(4) 0.010(4) 0.000(4)
C37 0.037(5) 0.049(5) 0.064(5) -0.001(4) -0.006(4) -0.005(4)
C38 0.052(5) 0.051(5) 0.070(6) -0.013(4) 0.015(5) -0.018(4)
C39 0.050(5) 0.042(5) 0.059(5) 0.013(4) 0.013(4) 0.004(4)
C40 0.040(5) 0.040(5) 0.057(5) 0.009(4) 0.013(4) 0.011(4)
C29 0.052(5) 0.076(6) 0.055(5) 0.012(4) -0.006(4) -0.012(4)
C30 0.079(6) 0.047(5) 0.044(5) -0.013(4) 0.024(5) -0.024(4)
C31 0.100(8) 0.074(6) 0.055(6) -0.004(5) 0.022(6) -0.032(6)
C32 0.131(11) 0.066(7) 0.091(8) -0.024(6) 0.071(8) -0.036(7)
C33 0.058(6) 0.059(6) 0.125(9) -0.031(6) 0.056(6) -0.009(5)
C34 0.044(5) 0.050(5) 0.090(6) -0.016(4) 0.021(5) -0.008(4)
C104 0.38(3) 0.061(8) 0.149(13) -0.003(8) -0.024(15) -0.006(12)
C105 0.56(4) 0.105(10) 0.144(13) 0.077(9) 0.181(19) 0.167(16)
C103 0.56(4) 0.105(10) 0.144(13) 0.077(9) 0.181(19) 0.167(16)

loop_
_atom_type_symbol
_atom_type_description
_atom_type_scat_dispersion_real
_atom_type_scat_dispersion_imag
_atom_type_scat_source
C C 0.0033 0.0016 'International Tables Vol C Tables 4.2.6.8 and 6.1.1.4'
H H 0.0000 0.0000 'International Tables Vol C Tables 4.2.6.8 and 6.1.1.4'
N N 0.0061 0.0033 'International Tables Vol C Tables 4.2.6.8 and 6.1.1.4'
O O 0.0106 0.0060 'International Tables Vol C Tables 4.2.6.8 and 6.1.1.4'
Ti Ti 0.2776 0.4457 'International Tables Vol C Tables 4.2.6.8 and 6.1.1.4'

loop_
_geom_angle_atom_site_label_1
_geom_angle_atom_site_label_2
_geom_angle_atom_site_label_3
_geom_angle
_geom_angle_site_symmetry_1
_geom_angle_site_symmetry_3
_geom_angle_publ_flag
O2 Ti1 O1 103.2(2) . . ?
O2 Ti1 O4 96.0(2) . . ?
O1 Ti1 O4 101.74(19) . . ?
O2 Ti1 O3 100.5(2) . . ?
O1 Ti1 O3 93.79(19) . . ?
O4 Ti1 O3 154.14(19) . . ?
O2 Ti1 N2 166.2(2) . . ?
O1 Ti1 N2 88.64(19) . . ?
O4 Ti1 N2 74.31(19) . . ?
O3 Ti1 N2 85.64(19) . . ?
O2 Ti1 N1 90.3(2) . . ?
O1 Ti1 N1 163.7(2) . . ?
O4 Ti1 N1 85.72(18) . . ?
O3 Ti1 N1 74.47(18) . . ?
N2 Ti1 N1 79.32(18) . . ?
O6 Ti2 O5 102.2(2) . . ?
O6 Ti2 O8 94.9(2) . . ?
O5 Ti2 O8 102.4(2) . . ?
O6 Ti2 O7 102.6(2) . . ?
O5 Ti2 O7 93.9(2) . . ?
O8 Ti2 O7 153.0(2) . . ?
O6 Ti2 N3 89.92(19) . . ?
O5 Ti2 N3 164.7(2) . . ?
O8 Ti2 N3 85.6(2) . . ?
O7 Ti2 N3 74.2(2) . . ?
O6 Ti2 N4 164.6(2) . . ?
O5 Ti2 N4 91.0(2) . . ?
O8 Ti2 N4 74.30(19) . . ?
O7 Ti2 N4 84.15(19) . . ?
N3 Ti2 N4 78.48(18) . . ?
C1 O1 Ti1 142.3(4) . . ?
C5 O2 Ti1 162.1(5) . . ?
C9 O3 Ti1 125.3(4) . . ?
C15 O4 Ti1 126.4(4) . . ?
C21 O5 Ti2 158.9(5) . . ?
C25 O6 Ti2 160.0(4) . . ?
C29 O7 Ti2 125.3(4) . . ?
C35 O8 Ti2 126.5(4) . . ?
C30 N3 C34 119.2(7) . . ?
C30 N3 Ti2 113.6(5) . . ?
C34 N3 Ti2 127.1(5) . . ?
C10 N1 C14 118.3(5) . . ?
C10 N1 Ti1 114.6(4) . . ?
C14 N1 Ti1 127.1(4) . . ?
C36 N4 C40 117.8(6) . . ?
C36 N4 Ti2 113.7(4) . . ?
C40 N4 Ti2 128.5(5) . . ?
C16 N2 C20 118.1(6) . . ?
C16 N2 Ti1 114.7(4) . . ?
C20 N2 Ti1 127.1(4) . . ?
O1 C1 C4 110.3(6) . . ?
O1 C1 C2 109.8(5) . . ?
C4 C1 C2 112.3(7) . . ?
O1 C1 C3 106.6(6) . . ?
C4 C1 C3 108.9(6) . . ?
C2 C1 C3 108.8(6) . . ?
C1 C4 H4A 109.5 . . ?
C1 C4 H4B 109.5 . . ?
H4A C4 H4B 109.5 . . ?
C1 C4 H4C 109.5 . . ?
H4A C4 H4C 109.5 . . ?
H4B C4 H4C 109.5 . . ?
C1 C3 H3A 109.5 . . ?
C1 C3 H3B 109.5 . . ?
H3A C3 H3B 109.5 . . ?
C1 C3 H3C 109.5 . . ?
H3A C3 H3C 109.5 . . ?
H3B C3 H3C 109.5 . . ?
C1 C2 H2A 109.5 . . ?
C1 C2 H2B 109.5 . . ?
H2A C2 H2B 109.5 . . ?
C1 C2 H2C 109.5 . . ?
H2A C2 H2C 109.5 . . ?
H2B C2 H2C 109.5 . . ?
O2 C5 C105 113.4(7) . . ?
O2 C5 C103 109.6(8) . . ?
C105 C5 C103 109.5(14) . . ?
O2 C5 C104 110.8(8) . . ?
C105 C5 C104 103.7(12) . . ?
C103 C5 C104 109.6(14) . . ?
O3 C9 C10 112.2(5) . . ?
O3 C9 H9A 109.2 . . ?
C10 C9 H9A 109.2 . . ?
O3 C9 H9B 109.2 . . ?
C10 C9 H9B 109.2 . . ?
H9A C9 H9B 107.9 . . ?
N1 C10 C11 122.2(6) . . ?
N1 C10 C9 113.1(5) . . ?
C11 C10 C9 124.7(6) . . ?
C10 C11 C12 120.0(6) . . ?
C10 C11 H11 120.0 . . ?
C12 C11 H11 120.0 . . ?
C11 C12 C13 117.9(6) . . ?
C11 C12 H12 121.1 . . ?
C13 C12 H12 121.1 . . ?
C14 C13 C12 119.8(7) . . ?
C14 C13 H13 120.1 . . ?
C12 C13 H13 120.1 . . ?
N1 C14 C13 121.8(6) . . ?
N1 C14 H14 119.1 . . ?
C13 C14 H14 119.1 . . ?
O4 C15 C16 111.0(5) . . ?
O4 C15 H15A 109.4 . . ?
C16 C15 H15A 109.4 . . ?
O4 C15 H15B 109.4 . . ?
C16 C15 H15B 109.4 . . ?
H15A C15 H15B 108.0 . . ?
N2 C16 C17 122.1(7) . . ?
N2 C16 C15 113.4(6) . . ?
C17 C16 C15 124.4(6) . . ?
C18 C17 C16 120.0(7) . . ?
C18 C17 H17 120.0 . . ?
C16 C17 H17 120.0 . . ?
C17 C18 C19 118.2(7) . . ?
C17 C18 H18 120.9 . . ?
C19 C18 H18 120.9 . . ?
C20 C19 C18 119.1(7) . . ?
C20 C19 H19 120.5 . . ?
C18 C19 H19 120.5 . . ?
N2 C20 C19 122.4(7) . . ?
N2 C20 H20 118.8 . . ?
C19 C20 H20 118.8 . . ?
O6 C25 C26 108.7(6) . . ?
O6 C25 C27 108.8(6) . . ?
C26 C25 C27 111.3(8) . . ?
O6 C25 C28 109.6(7) . . ?
C26 C25 C28 110.1(8) . . ?
C27 C25 C28 108.4(8) . . ?
C25 C26 H26A 109.5 . . ?
C25 C26 H26B 109.5 . . ?
H26A C26 H26B 109.5 . . ?
C25 C26 H26C 109.5 . . ?
H26A C26 H26C 109.5 . . ?
H26B C26 H26C 109.5 . . ?
C25 C27 H27A 109.5 . . ?
C25 C27 H27B 109.5 . . ?
H27A C27 H27B 109.5 . . ?
C25 C27 H27C 109.5 . . ?
H27A C27 H27C 109.5 . . ?
H27B C27 H27C 109.5 . . ?
C25 C28 H28A 109.5 . . ?
C25 C28 H28B 109.5 . . ?
H28A C28 H28B 109.5 . . ?
C25 C28 H28C 109.5 . . ?
H28A C28 H28C 109.5 . . ?
H28B C28 H28C 109.5 . . ?
O5 C21 C23 110.9(6) . . ?
O5 C21 C24 109.0(6) . . ?
C23 C21 C24 112.1(6) . . ?
O5 C21 C22 108.1(6) . . ?
C23 C21 C22 107.7(7) . . ?
C24 C21 C22 109.1(7) . . ?
C21 C22 H22A 109.5 . . ?
C21 C22 H22B 109.5 . . ?
H22A C22 H22B 109.5 . . ?
C21 C22 H22C 109.5 . . ?
H22A C22 H22C 109.5 . . ?
H22B C22 H22C 109.5 . . ?
C21 C23 H23A 109.5 . . ?
C21 C23 H23B 109.5 . . ?
H23A C23 H23B 109.5 . . ?
C21 C23 H23C 109.5 . . ?
H23A C23 H23C 109.5 . . ?
H23B C23 H23C 109.5 . . ?
C21 C24 H24A 109.5 . . ?
C21 C24 H24B 109.5 . . ?
H24A C24 H24B 109.5 . . ?
C21 C24 H24C 109.5 . . ?
H24A C24 H24C 109.5 . . ?
H24B C24 H24C 109.5 . . ?
O8 C35 C36 111.0(6) . . ?
O8 C35 H35A 109.4 . . ?
C36 C35 H35A 109.4 . . ?
O8 C35 H35B 109.4 . . ?
C36 C35 H35B 109.4 . . ?
H35A C35 H35B 108.0 . . ?
N4 C36 C37 121.7(6) . . ?
N4 C36 C35 114.0(6) . . ?
C37 C36 C35 124.2(7) . . ?
C38 C37 C36 119.5(7) . . ?
C38 C37 H37 120.3 . . ?
C36 C37 H37 120.3 . . ?
C37 C38 C39 119.3(7) . . ?
C37 C38 H38 120.3 . . ?
C39 C38 H38 120.3 . . ?
C40 C39 C38 117.9(7) . . ?
C40 C39 H39 121.1 . . ?
C38 C39 H39 121.1 . . ?
N4 C40 C39 123.8(7) . . ?
N4 C40 H40 118.1 . . ?
C39 C40 H40 118.1 . . ?
O7 C29 C30 112.4(6) . . ?
O7 C29 H29A 109.1 . . ?
C30 C29 H29A 109.1 . . ?
O7 C29 H29B 109.1 . . ?
C30 C29 H29B 109.1 . . ?
H29A C29 H29B 107.9 . . ?
N3 C30 C31 122.4(8) . . ?
N3 C30 C29 113.1(6) . . ?
C31 C30 C29 124.5(8) . . ?
C32 C31 C30 118.5(9) . . ?
C32 C31 H31 120.7 . . ?
C30 C31 H31 120.7 . . ?
C33 C32 C31 121.9(9) . . ?
C33 C32 H32 119.1 . . ?
C31 C32 H32 119.1 . . ?
C32 C33 C34 118.0(9) . . ?
C32 C33 H33 121.0 . . ?
C34 C33 H33 121.0 . . ?
N3 C34 C33 120.0(8) . . ?
N3 C34 H34 120.0 . . ?
C33 C34 H34 120.0 . . ?
C5 C104 H10A 109.5 . . ?
C5 C104 H10B 109.5 . . ?
H10A C104 H10B 109.5 . . ?
C5 C104 H10C 109.5 . . ?
H10A C104 H10C 109.5 . . ?
H10B C104 H10C 109.5 . . ?
C5 C105 H10D 109.5 . . ?
C5 C105 H10E 109.5 . . ?
H10D C105 H10E 109.5 . . ?
C5 C105 H10F 109.5 . . ?
H10D C105 H10F 109.5 . . ?
H10E C105 H10F 109.5 . . ?
C5 C103 H10G 109.5 . . ?
C5 C103 H10H 109.5 . . ?
H10G C103 H10H 109.5 . . ?
C5 C103 H10I 109.5 . . ?
H10G C103 H10I 109.5 . . ?
H10H C103 H10I 109.5 . . ?

loop_
_geom_bond_atom_site_label_1
_geom_bond_atom_site_label_2
_geom_bond_distance
_geom_bond_site_symmetry_2
_geom_bond_publ_flag
Ti1 O2 1.793(5) . ?
Ti1 O1 1.825(4) . ?
Ti1 O4 1.898(4) . ?
Ti1 O3 1.924(4) . ?
Ti1 N2 2.259(5) . ?
Ti1 N1 2.261(5) . ?
Ti2 O6 1.790(5) . ?
Ti2 O5 1.793(5) . ?
Ti2 O8 1.908(5) . ?
Ti2 O7 1.911(5) . ?
Ti2 N3 2.262(5) . ?
Ti2 N4 2.266(5) . ?
O1 C1 1.434(7) . ?
O2 C5 1.401(8) . ?
O3 C9 1.384(7) . ?
O4 C15 1.393(7) . ?
O5 C21 1.395(8) . ?
O6 C25 1.411(8) . ?
O7 C29 1.366(8) . ?
O8 C35 1.369(8) . ?
N3 C30 1.343(9) . ?
N3 C34 1.354(9) . ?
N1 C10 1.340(7) . ?
N1 C14 1.358(8) . ?
N4 C36 1.330(8) . ?
N4 C40 1.343(8) . ?
N2 C16 1.327(8) . ?
N2 C20 1.340(8) . ?
C1 C4 1.493(10) . ?
C1 C2 1.496(10) . ?
C1 C3 1.541(10) . ?
C4 H4A 0.9800 . ?
C4 H4B 0.9800 . ?
C4 H4C 0.9800 . ?
C3 H3A 0.9800 . ?
C3 H3B 0.9800 . ?
C3 H3C 0.9800 . ?
C2 H2A 0.9800 . ?
C2 H2B 0.9800 . ?
C2 H2C 0.9800 . ?
C5 C105 1.405(14) . ?
C5 C103 1.413(13) . ?
C5 C104 1.433(14) . ?
C9 C10 1.498(8) . ?
C9 H9A 0.9900 . ?
C9 H9B 0.9900 . ?
C10 C11 1.366(8) . ?
C11 C12 1.378(9) . ?
C11 H11 0.9500 . ?
C12 C13 1.390(9) . ?
C12 H12 0.9500 . ?
C13 C14 1.361(9) . ?
C13 H13 0.9500 . ?
C14 H14 0.9500 . ?
C15 C16 1.498(9) . ?
C15 H15A 0.9900 . ?
C15 H15B 0.9900 . ?
C16 C17 1.379(9) . ?
C17 C18 1.361(10) . ?
C17 H17 0.9500 . ?
C18 C19 1.381(10) . ?
C18 H18 0.9500 . ?
C19 C20 1.376(9) . ?
C19 H19 0.9500 . ?
C20 H20 0.9500 . ?
C25 C26 1.463(10) . ?
C25 C27 1.483(10) . ?
C25 C28 1.535(11) . ?
C26 H26A 0.9800 . ?
C26 H26B 0.9800 . ?
C26 H26C 0.9800 . ?
C27 H27A 0.9800 . ?
C27 H27B 0.9800 . ?
C27 H27C 0.9800 . ?
C28 H28A 0.9800 . ?
C28 H28B 0.9800 . ?
C28 H28C 0.9800 . ?
C21 C23 1.492(10) . ?
C21 C24 1.494(9) . ?
C21 C22 1.505(10) . ?
C22 H22A 0.9800 . ?
C22 H22B 0.9800 . ?
C22 H22C 0.9800 . ?
C23 H23A 0.9800 . ?
C23 H23B 0.9800 . ?
C23 H23C 0.9800 . ?
C24 H24A 0.9800 . ?
C24 H24B 0.9800 . ?
C24 H24C 0.9800 . ?
C35 C36 1.502(9) . ?
C35 H35A 0.9900 . ?
C35 H35B 0.9900 . ?
C36 C37 1.375(9) . ?
C37 C38 1.368(10) . ?
C37 H37 0.9500 . ?
C38 C39 1.377(10) . ?
C38 H38 0.9500 . ?
C39 C40 1.355(9) . ?
C39 H39 0.9500 . ?
C40 H40 0.9500 . ?
C29 C30 1.482(10) . ?
C29 H29A 0.9900 . ?
C29 H29B 0.9900 . ?
C30 C31 1.372(10) . ?
C31 C32 1.361(13) . ?
C31 H31 0.9500 . ?
C32 C33 1.344(13) . ?
C32 H32 0.9500 . ?
C33 C34 1.435(11) . ?
C33 H33 0.9500 . ?
C34 H34 0.9500 . ?
C104 H10A 0.9800 . ?
C104 H10B 0.9800 . ?
C104 H10C 0.9800 . ?
C105 H10D 0.9800 . ?
C105 H10E 0.9800 . ?
C105 H10F 0.9800 . ?
C103 H10G 0.9800 . ?
C103 H10H 0.9800 . ?
C103 H10I 0.9800 . ?
